data_7054562
loop_
_publ_author_name
'Chen, Wen-Bin'
'Li, Zhi-Xin'
'Yu, Xin-Wei'
'Yang, Meng'
'Qiu, Yan-Xuan'
'Dong, Wen'

_publ_section_title
;
 M2+and Ln3+-catalyzed synthesis of a [1,2,4]triazine core via
 intramolecular C--H/N--H functionalization and C--N bond formation (M =
 Mn, Zn, Cd; Ln = Dy, Tb)
;
_journal_issue 2
_journal_name_full 'New J. Chem.'
_journal_page_first 1222
_journal_paper_doi 10.1039/C4NJ01027B
_journal_volume 39
_journal_year 2015
_chemical_formula_sum 'C16 H16 Mn N10 O6'
_chemical_formula_weight 499.33
_chemical_name_systematic
; 
 ? 
;
_space_group_IT_number 15
_symmetry_cell_setting monoclinic
_symmetry_space_group_name_Hall '-C 2yc'
_symmetry_space_group_name_H-M 'C 1 2/c 1'
_atom_sites_solution_hydrogens geom
_atom_sites_solution_primary direct
_atom_sites_solution_secondary difmap
_audit_creation_method SHELXL-97
_audit_update_record
;
2014-11-19 deposited with the CCDC.
2014-11-25 downloaded from the CCDC.
;
_cell_angle_alpha 90.00
_cell_angle_beta 94.203(9)
_cell_angle_gamma 90.00
_cell_formula_units_Z 4
_cell_length_a 19.315(4)
_cell_length_b 8.0880(16)
_cell_length_c 11.970(2)
_cell_measurement_reflns_used 3221
_cell_measurement_temperature 293(2)
_cell_measurement_theta_max 27.45
_cell_measurement_theta_min 2.73
_cell_volume 1864.9(6)
_computing_cell_refinement 'Bruker SMART'
_computing_data_collection 'Bruker SMART'
_computing_data_reduction 'Bruker SMART'
_computing_molecular_graphics 'Bruker SHELXTL'
_computing_publication_material 'Bruker SHELXTL'
_computing_structure_refinement 'SHELXL-97 (Sheldrick, 1997)'
_computing_structure_solution 'SHELXS-97 (Sheldrick, 1990)'
_diffrn_ambient_temperature 293(2)
_diffrn_detector_area_resol_mean none
_diffrn_measured_fraction_theta_full 0.988
_diffrn_measured_fraction_theta_max 0.988
_diffrn_measurement_device_type 'CCD area detector'
_diffrn_measurement_method 'phi and omega scans'
_diffrn_radiation_monochromator graphite
_diffrn_radiation_source 'fine-focus sealed tube'
_diffrn_radiation_type MoK\a
_diffrn_radiation_wavelength 0.71073
_diffrn_reflns_av_R_equivalents 0.0232
_diffrn_reflns_av_sigmaI/netI 0.0240
_diffrn_reflns_limit_h_max 24
_diffrn_reflns_limit_h_min -25
_diffrn_reflns_limit_k_max 8
_diffrn_reflns_limit_k_min -10
_diffrn_reflns_limit_l_max 9
_diffrn_reflns_limit_l_min -15
_diffrn_reflns_number 7279
_diffrn_reflns_theta_full 27.64
_diffrn_reflns_theta_max 27.64
_diffrn_reflns_theta_min 2.73
_diffrn_standards_decay_% none
_diffrn_standards_interval_count none
_diffrn_standards_interval_time none
_diffrn_standards_number none
_exptl_absorpt_coefficient_mu 0.773
_exptl_absorpt_correction_T_max 0.9162
_exptl_absorpt_correction_T_min 0.8262
_exptl_absorpt_correction_type empirical
_exptl_absorpt_process_details SADABS
_exptl_crystal_colour yellow
_exptl_crystal_density_diffrn 1.778
_exptl_crystal_density_meas ?
_exptl_crystal_density_method 'not measured'
_exptl_crystal_description block
_exptl_crystal_F_000 1020
_exptl_crystal_size_max 0.24
_exptl_crystal_size_mid 0.19
_exptl_crystal_size_min 0.13
_refine_diff_density_max 0.271
_refine_diff_density_min -0.202
_refine_diff_density_rms 0.048
_refine_ls_extinction_coef 0.0011(1)
_refine_ls_extinction_expression Fc^*^=kFc[1+0.001xFc^2^\l^3^/sin(2\q)]^-1/4^
_refine_ls_extinction_method SHELXL
_refine_ls_goodness_of_fit_ref 0.985
_refine_ls_hydrogen_treatment constr
_refine_ls_matrix_type full
_refine_ls_number_parameters 152
_refine_ls_number_reflns 2152
_refine_ls_number_restraints 0
_refine_ls_restrained_S_all 0.985
_refine_ls_R_factor_all 0.0345
_refine_ls_R_factor_gt 0.0280
_refine_ls_shift/su_max 0.022
_refine_ls_shift/su_mean 0.017
_refine_ls_structure_factor_coef Fsqd
_refine_ls_weighting_details 'calc w=1/[\s^2^(Fo^2^)+(0.0284P)^2^+1.8215P] where P=(Fo^2^+2Fc^2^)/3'
_refine_ls_weighting_scheme calc
_refine_ls_wR_factor_gt 0.0641
_refine_ls_wR_factor_ref 0.0670
_reflns_number_gt 1850
_reflns_number_total 2176
_reflns_threshold_expression >2sigma(I)
_cod_data_source_file c4nj01027b2.cif
_cod_data_source_block 2
_cod_depositor_comments
;
The following automatic conversions were performed:

'_exptl_crystal_density_meas' value 'not measured' was changed to '?'
- the value is perceived as not measured.

Automatic conversion script
Id: cif_fix_values 3008 2015-01-20 13:52:24Z robertas 

 Adding full bibliography for 7054561--7054565.cif.
;
_cod_original_sg_symbol_H-M C2/c
_cod_database_code 7054562

loop_
_symmetry_equiv_pos_as_xyz
'x, y, z'
'-x, y, -z+1/2'
'x+1/2, y+1/2, z'
'-x+1/2, y+1/2, -z+1/2'
'-x, -y, -z'
'x, -y, z-1/2'
'-x+1/2, -y+1/2, -z'
'x+1/2, -y+1/2, z-1/2'

loop_
_atom_site_label
_atom_site_type_symbol
_atom_site_fract_x
_atom_site_fract_y
_atom_site_fract_z
_atom_site_U_iso_or_equiv
_atom_site_adp_type
_atom_site_occupancy
_atom_site_symmetry_multiplicity
_atom_site_calc_flag
_atom_site_refinement_flags
Mn1 Mn 0.0000 0.35445(4) 0.2500 0.02168(11) Uani 1 2 d S
O1 O 0.45915(5) 0.32592(14) 0.08389(9) 0.0293(3) Uani 1 1 d .
O2 O -0.03006(6) 0.33108(15) 0.07290(9) 0.0330(3) Uani 1 1 d .
H2 H -0.0560 0.3856 0.0360 0.050 Uiso 1 1 d R
H3 H -0.0076 0.2800 0.0291 0.050 Uiso 1 1 d R
O3 O 0.0000 0.6158(2) 0.2500 0.0397(4) Uani 1 2 d S
H4 H -0.0117 0.6678 0.1968 0.060 Uiso 1 1 d R
O4 O 0.0000 0.0728(2) 0.2500 0.0326(4) Uani 1 2 d S
H6 H 0.0091 0.0141 0.3024 0.049 Uiso 1 1 d R
N3 N 0.11379(6) 0.33682(16) 0.21619(11) 0.0248(3) Uani 1 1 d .
N2 N 0.22119(6) 0.22528(16) 0.25425(10) 0.0245(3) Uani 1 1 d .
N1 N 0.22073(6) 0.33210(15) 0.16634(10) 0.0205(3) Uani 1 1 d .
N4 N 0.14161(6) 0.50730(16) 0.05859(11) 0.0265(3) Uani 1 1 d .
N5 N 0.19281(6) 0.54968(16) -0.00198(11) 0.0259(3) Uani 1 1 d .
C1 C 0.15599(8) 0.2350(2) 0.27984(13) 0.0256(3) Uani 1 1 d .
H1 H 0.1398 0.1748 0.3388 0.031 Uiso 1 1 calc R
C2 C 0.15640(7) 0.39829(18) 0.14319(12) 0.0217(3) Uani 1 1 d .
C3 C 0.25756(7) 0.48803(18) 0.01978(12) 0.0219(3) Uani 1 1 d .
C4 C 0.27623(7) 0.37428(17) 0.10695(12) 0.0206(3) Uani 1 1 d .
C5 C 0.34258(7) 0.31442(18) 0.12961(12) 0.0231(3) Uani 1 1 d .
H5 H 0.3524 0.2392 0.1874 0.028 Uiso 1 1 calc R
C6 C 0.39514(7) 0.36969(18) 0.06340(12) 0.0226(3) Uani 1 1 d .
C7 C 0.37648(8) 0.4821(2) -0.02650(13) 0.0259(3) Uani 1 1 d .
H7 H 0.4107 0.5166 -0.0721 0.031 Uiso 1 1 calc R
C8 C 0.31088(8) 0.54008(19) -0.04762(13) 0.0247(3) Uani 1 1 d .
H8 H 0.3009 0.6138 -0.1062 0.030 Uiso 1 1 calc R

loop_
_atom_site_aniso_label
_atom_site_aniso_U_11
_atom_site_aniso_U_22
_atom_site_aniso_U_33
_atom_site_aniso_U_23
_atom_site_aniso_U_13
_atom_site_aniso_U_12
Mn1 0.01737(17) 0.02504(18) 0.02286(18) 0.000 0.00305(11) 0.000
O1 0.0189(5) 0.0400(6) 0.0293(6) 0.0010(5) 0.0042(4) 0.0038(5)
O2 0.0279(6) 0.0485(7) 0.0225(5) -0.0008(5) 0.0004(4) 0.0142(5)
O3 0.0588(12) 0.0259(9) 0.0324(9) 0.000 -0.0104(8) 0.000
O4 0.0402(9) 0.0253(8) 0.0315(9) 0.000 -0.0029(7) 0.000
N3 0.0191(6) 0.0292(7) 0.0263(6) 0.0033(6) 0.0037(5) 0.0004(5)
N2 0.0234(6) 0.0286(7) 0.0218(6) 0.0053(5) 0.0032(5) 0.0007(5)
N1 0.0184(6) 0.0218(6) 0.0213(6) 0.0024(5) 0.0020(5) 0.0007(5)
N4 0.0207(6) 0.0295(7) 0.0292(7) 0.0061(6) 0.0020(5) 0.0030(5)
N5 0.0228(6) 0.0275(7) 0.0275(7) 0.0042(6) 0.0026(5) 0.0019(5)
C1 0.0241(8) 0.0295(8) 0.0235(7) 0.0030(6) 0.0045(6) -0.0002(6)
C2 0.0180(7) 0.0225(7) 0.0244(7) -0.0012(6) 0.0012(5) 0.0013(5)
C3 0.0221(7) 0.0220(7) 0.0214(7) -0.0017(6) 0.0010(5) -0.0002(6)
C4 0.0194(7) 0.0207(7) 0.0218(7) -0.0028(6) 0.0023(5) -0.0018(5)
C5 0.0221(7) 0.0248(7) 0.0225(7) 0.0018(6) 0.0015(6) 0.0016(6)
C6 0.0199(7) 0.0247(7) 0.0234(7) -0.0061(6) 0.0025(5) 0.0003(6)
C7 0.0244(8) 0.0312(8) 0.0228(7) -0.0014(6) 0.0066(6) -0.0032(6)
C8 0.0264(8) 0.0254(8) 0.0225(7) 0.0036(6) 0.0030(6) -0.0009(6)

loop_
_atom_type_symbol
_atom_type_description
_atom_type_scat_dispersion_real
_atom_type_scat_dispersion_imag
_atom_type_scat_source
C C 0.0033 0.0016 'International Tables Vol C Tables 4.2.6.8 and 6.1.1.4'
H H 0.0000 0.0000 'International Tables Vol C Tables 4.2.6.8 and 6.1.1.4'
Mn Mn 0.3368 0.7283 'International Tables Vol C Tables 4.2.6.8 and 6.1.1.4'
N N 0.0061 0.0033 'International Tables Vol C Tables 4.2.6.8 and 6.1.1.4'
O O 0.0106 0.0060 'International Tables Vol C Tables 4.2.6.8 and 6.1.1.4'

loop_
_geom_angle_atom_site_label_1
_geom_angle_atom_site_label_2
_geom_angle_atom_site_label_3
_geom_angle
_geom_angle_site_symmetry_1
_geom_angle_site_symmetry_3
O3 Mn1 O2 95.01(3) . .
O3 Mn1 O2 95.01(3) . 2
O2 Mn1 O2 169.98(7) . 2
O3 Mn1 N3 93.60(3) . 2
O2 Mn1 N3 88.59(4) . 2
O2 Mn1 N3 90.78(4) 2 2
O3 Mn1 N3 93.60(3) . .
O2 Mn1 N3 90.78(4) . .
O2 Mn1 N3 88.59(4) 2 .
N3 Mn1 N3 172.79(7) 2 .
O3 Mn1 O4 180.0 . .
O2 Mn1 O4 84.99(3) . .
O2 Mn1 O4 84.99(3) 2 .
N3 Mn1 O4 86.40(3) 2 .
N3 Mn1 O4 86.40(3) . .
Mn1 O2 H2 128.3 . .
Mn1 O2 H3 123.8 . .
H2 O2 H3 105.8 . .
Mn1 O3 H4 122.5 . .
Mn1 O4 H6 126.6 . .
C2 N3 C1 102.69(12) . .
C2 N3 Mn1 137.98(10) . .
C1 N3 Mn1 119.29(10) . .
C1 N2 N1 100.92(12) . .
N2 N1 C2 111.15(11) . .
N2 N1 C4 126.68(12) . .
C2 N1 C4 122.17(12) . .
N5 N4 C2 117.10(12) . .
N4 N5 C3 121.31(13) . .
N2 C1 N3 116.81(13) . .
N2 C1 H1 121.6 . .
N3 C1 H1 121.6 . .
N3 C2 N4 128.48(13) . .
N3 C2 N1 108.44(12) . .
N4 C2 N1 123.08(13) . .
N5 C3 C4 124.20(13) . .
N5 C3 C8 118.71(13) . .
C4 C3 C8 117.08(13) . .
N1 C4 C5 124.15(14) . .
N1 C4 C3 112.11(13) . .
C5 C4 C3 123.74(13) . .
C4 C5 C6 118.48(14) . .
C4 C5 H5 120.8 . .
C6 C5 H5 120.8 . .
O1 C6 C5 121.76(14) . .
O1 C6 C7 120.02(13) . .
C5 C6 C7 118.19(13) . .
C8 C7 C6 122.58(14) . .
C8 C7 H7 118.7 . .
C6 C7 H7 118.7 . .
C7 C8 C3 119.90(14) . .
C7 C8 H8 120.1 . .
C3 C8 H8 120.1 . .

loop_
_geom_bond_atom_site_label_1
_geom_bond_atom_site_label_2
_geom_bond_distance
_geom_bond_site_symmetry_2
Mn1 O3 2.1140(17) .
Mn1 O2 2.1648(11) .
Mn1 O2 2.1648(11) 2
Mn1 N3 2.2683(13) 2
Mn1 N3 2.2683(13) .
Mn1 O4 2.2778(17) .
O1 C6 1.2921(18) .
O2 H2 0.7794 .
O2 H3 0.8167 .
O3 H4 0.7826 .
O4 H6 0.7962 .
N3 C2 1.3392(19) .
N3 C1 1.353(2) .
N2 C1 1.320(2) .
N2 N1 1.3610(17) .
N1 C2 1.3626(18) .
N1 C4 1.3721(18) .
N4 N5 1.3138(17) .
N4 C2 1.3572(19) .
N5 C3 1.3539(19) .
C1 H1 0.9300 .
C3 C4 1.418(2) .
C3 C8 1.418(2) .
C4 C5 1.378(2) .
C5 C6 1.406(2) .
C5 H5 0.9300 .
C6 C7 1.434(2) .
C7 C8 1.357(2) .
C7 H7 0.9300 .
C8 H8 0.9300 .

loop_
_geom_torsion_atom_site_label_1
_geom_torsion_atom_site_label_2
_geom_torsion_atom_site_label_3
_geom_torsion_atom_site_label_4
_geom_torsion
_geom_torsion_site_symmetry_1
O3 Mn1 N3 C2 -51.28(15) .
O2 Mn1 N3 C2 43.79(16) .
O2 Mn1 N3 C2 -146.21(16) 2
N3 Mn1 N3 C2 128.72(15) 2
O4 Mn1 N3 C2 128.72(15) .
O3 Mn1 N3 C1 131.58(11) .
O2 Mn1 N3 C1 -133.35(12) .
O2 Mn1 N3 C1 36.65(12) 2
N3 Mn1 N3 C1 -48.42(11) 2
O4 Mn1 N3 C1 -48.42(11) .
C1 N2 N1 C2 -0.56(16) .
C1 N2 N1 C4 178.46(14) .
C2 N4 N5 C3 -0.5(2) .
N1 N2 C1 N3 0.48(17) .
C2 N3 C1 N2 -0.21(18) .
Mn1 N3 C1 N2 177.83(10) .
C1 N3 C2 N4 179.60(15) .
Mn1 N3 C2 N4 2.2(3) .
C1 N3 C2 N1 -0.17(16) .
Mn1 N3 C2 N1 -177.61(11) .
N5 N4 C2 N3 179.79(15) .
N5 N4 C2 N1 -0.5(2) .
N2 N1 C2 N3 0.48(17) .
C4 N1 C2 N3 -178.59(13) .
N2 N1 C2 N4 -179.30(13) .
C4 N1 C2 N4 1.6(2) .
N4 N5 C3 C4 0.4(2) .
N4 N5 C3 C8 -179.19(13) .
N2 N1 C4 C5 -1.0(2) .
C2 N1 C4 C5 177.92(14) .
N2 N1 C4 C3 179.48(13) .
C2 N1 C4 C3 -1.60(19) .
N5 C3 C4 N1 0.7(2) .
C8 C3 C4 N1 -179.77(13) .
N5 C3 C4 C5 -178.85(14) .
C8 C3 C4 C5 0.7(2) .
N1 C4 C5 C6 -178.97(13) .
C3 C4 C5 C6 0.5(2) .
C4 C5 C6 O1 176.07(13) .
C4 C5 C6 C7 -1.8(2) .
O1 C6 C7 C8 -175.93(14) .
C5 C6 C7 C8 1.9(2) .
C6 C7 C8 C3 -0.7(2) .
N5 C3 C8 C7 179.01(14) .
C4 C3 C8 C7 -0.6(2) .
